data_7716957
loop_
_publ_author_name
'Singh, Anupam'
'Kumar, Rajesh'
'Patel, Riya'
'Trishna, ?'
'Gautam, Ram Nayan'
'Bharty, M. K.'
'Prasad, Lal Bahadur'

_publ_section_title
;
 Dithiocarbamate-based novel anti-histaminic agents: synthesis,
 characterization, crystal structure and thermal study.
;
_journal_issue 33
_journal_name_full 'Dalton transactions (Cambridge, England : 2003)'
_journal_page_first 14077
_journal_page_last 14088
_journal_paper_doi 10.1039/d4dt01777c
_journal_volume 53
_journal_year 2024
_chemical_formula_sum 'C42 H36 Co F3 N6 S6'
_chemical_formula_weight 933.06
_space_group_crystal_system triclinic
_space_group_IT_number 2
_space_group_name_Hall '-P 1'
_space_group_name_H-M_alt 'P -1'
_atom_sites_solution_hydrogens geom
_audit_creation_method SHELXL-2018/3
_audit_update_record
;
2024-07-19 deposited with the CCDC.	2024-07-29 downloaded from the CCDC.
;
_cell_angle_alpha 116.2940(10)
_cell_angle_beta 96.5480(10)
_cell_angle_gamma 97.9260(10)
_cell_formula_units_Z 2
_cell_length_a 11.0765(2)
_cell_length_b 14.2922(2)
_cell_length_c 15.4661(2)
_cell_measurement_reflns_used 33854
_cell_measurement_temperature 293(2)
_cell_measurement_theta_max 25.7230
_cell_measurement_theta_min 2.4520
_cell_volume 2131.40(6)
_computing_cell_refinement 'CrysAlisPro 1.171.42.83a (Rigaku OD, 2023)'
_computing_data_collection 'CrysAlisPro 1.171.42.83a (Rigaku OD, 2023)'
_computing_data_reduction 'CrysAlisPro 1.171.42.83a (Rigaku OD, 2023)'
_computing_molecular_graphics SHELXTL
_computing_publication_material SHELXTL
_computing_structure_refinement 'SHELXL-2018/3 (Sheldrick, 2018)'
_computing_structure_solution 'SHELXT 2018/2 (Sheldrick, 2018)'
_diffrn_ambient_temperature 293(2)
_diffrn_measured_fraction_theta_full 0.991
_diffrn_measured_fraction_theta_max 0.958
_diffrn_measurement_device_type 'XtaLAB Synergy, Dualflex, HyPix3000'
_diffrn_measurement_method '\w scans'
_diffrn_radiation_type MoK\a
_diffrn_radiation_wavelength 0.71073
_diffrn_reflns_av_R_equivalents 0.0451
_diffrn_reflns_av_unetI/netI 0.0321
_diffrn_reflns_Laue_measured_fraction_full 0.991
_diffrn_reflns_Laue_measured_fraction_max 0.958
_diffrn_reflns_limit_h_max 14
_diffrn_reflns_limit_h_min -14
_diffrn_reflns_limit_k_max 18
_diffrn_reflns_limit_k_min -18
_diffrn_reflns_limit_l_max 19
_diffrn_reflns_limit_l_min -19
_diffrn_reflns_number 81513
_diffrn_reflns_point_group_measured_fraction_full 0.991
_diffrn_reflns_point_group_measured_fraction_max 0.958
_diffrn_reflns_theta_full 25.000
_diffrn_reflns_theta_max 27.151
_diffrn_reflns_theta_min 2.454
_diffrn_source 'micro-focus sealed X-ray tube'
_exptl_absorpt_coefficient_mu 0.749
_exptl_absorpt_correction_T_max 1.00000
_exptl_absorpt_correction_T_min 0.89185
_exptl_absorpt_correction_type multi-scan
_exptl_crystal_colour Green
_exptl_crystal_density_diffrn 1.454
_exptl_crystal_description Block
_exptl_crystal_F_000 960
_exptl_crystal_size_max 0.34
_exptl_crystal_size_mid 0.28
_exptl_crystal_size_min 0.24
_refine_diff_density_max 1.769
_refine_diff_density_min -0.463
_refine_diff_density_rms 0.075
_refine_ls_extinction_method none
_refine_ls_goodness_of_fit_ref 1.073
_refine_ls_hydrogen_treatment constr
_refine_ls_matrix_type full
_refine_ls_number_parameters 544
_refine_ls_number_reflns 9062
_refine_ls_number_restraints 208
_refine_ls_restrained_S_all 1.077
_refine_ls_R_factor_all 0.0859
_refine_ls_R_factor_gt 0.0615
_refine_ls_shift/su_max 0.001
_refine_ls_shift/su_mean 0.000
_refine_ls_structure_factor_coef Fsqd
_refine_ls_weighting_details 'w=1/[\s^2^(Fo^2^)+(0.1231P)^2^+0.7151P] where P=(Fo^2^+2Fc^2^)/3'
_refine_ls_weighting_scheme calc
_refine_ls_wR_factor_gt 0.1888
_refine_ls_wR_factor_ref 0.2086
_reflns_Friedel_coverage 0.000
_reflns_number_gt 6359
_reflns_number_total 9062
_reflns_threshold_expression 'I > 2\s(I)'
_cod_data_source_file d4dt01777c2.cif
_cod_data_source_block shelx
_cod_database_code 7716957
_shelx_shelxl_version_number 2018/3
_shelx_space_group_comment
;
The symmetry employed for this shelxl refinement is uniquely defined
by the following loop, which should always be used as a source of
symmetry information in preference to the above space-group names.
They are only intended as comments.
;

loop_
_space_group_symop_operation_xyz
'x, y, z'
'-x, -y, -z'

loop_
_atom_site_label
_atom_site_type_symbol
_atom_site_fract_x
_atom_site_fract_y
_atom_site_fract_z
_atom_site_U_iso_or_equiv
_atom_site_adp_type
_atom_site_occupancy
_atom_site_site_symmetry_order
_atom_site_calc_flag
_atom_site_refinement_flags_posn
_atom_site_refinement_flags_adp
_atom_site_refinement_flags_occupancy
_atom_site_disorder_assembly
_atom_site_disorder_group
Co1 Co 0.70610(5) 0.35894(3) 0.66635(3) 0.05125(18) Uani 1 1 d . U . . .
S5 S 0.70733(10) 0.19022(7) 0.64293(7) 0.0564(3) Uani 1 1 d . U . . .
S3 S 0.65758(10) 0.50393(7) 0.65767(7) 0.0585(3) Uani 1 1 d . U . . .
S4 S 0.49838(10) 0.33323(7) 0.65723(8) 0.0601(3) Uani 1 1 d . U . . .
S1 S 0.76116(9) 0.44453(8) 0.83403(7) 0.0584(3) Uani 1 1 d . U . . .
S2 S 0.91327(10) 0.42341(8) 0.69487(7) 0.0600(3) Uani 1 1 d . U . . .
S6 S 0.69034(11) 0.26393(7) 0.50212(7) 0.0632(3) Uani 1 1 d . U . . .
N3 N 0.4086(3) 0.4884(2) 0.6336(2) 0.0563(7) Uani 1 1 d . U . . .
N5 N 0.6745(3) 0.0555(2) 0.4493(2) 0.0574(8) Uani 1 1 d . U . . .
N1 N 0.9960(3) 0.5605(3) 0.8861(2) 0.0583(8) Uani 1 1 d . U . . .
N6 N 0.7984(4) -0.1512(3) 0.3834(3) 0.0849(11) Uani 1 1 d . U . . .
N4 N 0.3007(4) 0.7105(3) 0.7190(3) 0.0862(11) Uani 1 1 d . U . . .
C3 C 1.2153(4) 0.5422(3) 0.8743(3) 0.0610(9) Uani 1 1 d . U . . .
C15 C 0.5059(4) 0.4491(3) 0.6483(3) 0.0544(8) Uani 1 1 d . U . . .
C31 C 0.7745(4) -0.0797(3) 0.4710(3) 0.0605(9) Uani 1 1 d . U . . .
C17 C 0.4135(4) 0.6827(3) 0.7142(3) 0.0611(9) Uani 1 1 d . U . . .
C29 C 0.6892(3) 0.1544(3) 0.5203(3) 0.0530(8) Uani 1 1 d . U . . .
C16 C 0.4223(4) 0.5860(3) 0.6228(3) 0.0628(10) Uani 1 1 d . U . . .
H16A H 0.358125 0.575386 0.569107 0.075 Uiso 1 1 calc R U . . .
H16B H 0.502169 0.598944 0.605547 0.075 Uiso 1 1 calc R U . . .
C1 C 0.9045(4) 0.4863(3) 0.8162(3) 0.0537(8) Uani 1 1 d . U . . .
C23 C 0.2145(4) 0.3776(3) 0.5164(3) 0.0599(9) Uani 1 1 d . U . . .
C4 C 1.1874(4) 0.4435(4) 0.8642(3) 0.0696(11) Uani 1 1 d . U . . .
H4 H 1.105308 0.409349 0.853716 0.084 Uiso 1 1 calc R U . . .
C2 C 1.1104(4) 0.5974(3) 0.8638(3) 0.0651(10) Uani 1 1 d . U . . .
H2A H 1.138147 0.673495 0.907040 0.078 Uiso 1 1 calc R U . . .
H2B H 1.093726 0.586982 0.796847 0.078 Uiso 1 1 calc R U . . .
C22 C 0.2821(4) 0.4333(3) 0.6204(3) 0.0627(10) Uani 1 1 d . U . . .
H22A H 0.236464 0.484669 0.659714 0.075 Uiso 1 1 calc R U . . .
H22B H 0.284402 0.381411 0.644716 0.075 Uiso 1 1 calc R U . . .
C30 C 0.6581(4) -0.0378(3) 0.4666(3) 0.0603(9) Uani 1 1 d . U . . .
H30A H 0.593965 -0.094172 0.414325 0.072 Uiso 1 1 calc R U . . .
H30B H 0.629599 -0.018926 0.528031 0.072 Uiso 1 1 calc R U . . .
C37 C 0.5585(4) -0.0224(3) 0.2765(3) 0.0665(10) Uani 1 1 d . U . . .
C24 C 0.2630(4) 0.3036(3) 0.4441(3) 0.0699(11) Uani 1 1 d . U . . .
H24 H 0.338562 0.288232 0.460521 0.084 Uiso 1 1 calc R U . . .
C36 C 0.6796(4) 0.0338(3) 0.3465(3) 0.0670(10) Uani 1 1 d . U . . .
H36A H 0.707027 0.100996 0.346077 0.080 Uiso 1 1 calc R U . . .
H36B H 0.740955 -0.009215 0.323821 0.080 Uiso 1 1 calc R U . . .
N8 N 1.3351(4) 0.5935(4) 0.8887(3) 0.0939(13) Uani 1 1 d . U . . .
C8 C 0.9829(4) 0.6113(4) 0.9897(3) 0.0719(11) Uani 1 1 d D U . . .
H8AA H 1.057688 0.611932 1.029428 0.086 Uiso 0.58 1 calc R U P A 1
H8AB H 0.914272 0.566765 0.996715 0.086 Uiso 0.58 1 calc R U P A 1
H8BC H 1.061591 0.625040 1.032383 0.086 Uiso 0.42 1 calc R U P B 2
H8BD H 0.921508 0.564590 1.000845 0.086 Uiso 0.42 1 calc R U P B 2
C32 C 0.8503(4) -0.0523(4) 0.5565(3) 0.0731(11) Uani 1 1 d . U . . .
H32 H 0.832855 -0.003771 0.615396 0.088 Uiso 1 1 calc R U . . .
C34 C 0.9770(5) -0.1653(4) 0.4710(5) 0.0873(14) Uani 1 1 d . U . . .
H34 H 1.045996 -0.195900 0.469999 0.105 Uiso 1 1 calc R U . . .
C35 C 0.9014(5) -0.1907(4) 0.3870(4) 0.0874(14) Uani 1 1 d . U . . .
H35 H 0.920537 -0.237720 0.328196 0.105 Uiso 1 1 calc R U . . .
C28 C 0.1036(5) 0.3980(5) 0.4896(4) 0.0934(16) Uani 1 1 d . U . . .
H28 H 0.069703 0.448125 0.537046 0.112 Uiso 1 1 calc R U . . .
C7 C 1.4281(5) 0.5420(6) 0.8922(4) 0.0947(16) Uani 1 1 d . U . . .
H7 H 1.510175 0.574826 0.900519 0.114 Uiso 1 1 calc R U . . .
C25 C 0.2005(6) 0.2526(4) 0.3480(4) 0.0888(14) Uani 1 1 d . U . . .
H25 H 0.233678 0.202995 0.299462 0.107 Uiso 1 1 calc R U . . .
C42 C 0.4621(5) 0.0267(4) 0.2790(4) 0.0895(15) Uani 1 1 d . U . . .
H42 H 0.469835 0.096875 0.326826 0.107 Uiso 1 1 calc R U . . .
C18 C 0.5125(5) 0.7388(4) 0.7888(4) 0.0812(13) Uani 1 1 d . U . . .
H18 H 0.588227 0.717632 0.784305 0.097 Uiso 1 1 calc R U . . .
C21 C 0.2914(6) 0.7993(4) 0.8012(4) 0.0918(15) Uani 1 1 d . U . . .
H21 H 0.215891 0.820829 0.805523 0.110 Uiso 1 1 calc R U . . .
C33 C 0.9540(5) -0.0956(4) 0.5575(5) 0.0895(14) Uani 1 1 d . U . . .
H33 H 1.006806 -0.077132 0.616440 0.107 Uiso 1 1 calc R U . . .
C20 C 0.3886(7) 0.8555(4) 0.8751(5) 0.1023(18) Uani 1 1 d . U . . .
H20 H 0.379383 0.915121 0.930280 0.123 Uiso 1 1 calc R U . . .
C9 C 0.961(5) 0.722(2) 1.0313(11) 0.078(4) Uani 0.58 1 d D U P C 1
C6 C 1.4002(5) 0.4406(6) 0.8834(4) 0.0924(15) Uani 1 1 d . U . . .
H6 H 1.463006 0.404650 0.886944 0.111 Uiso 1 1 calc R U . . .
C5 C 1.2812(6) 0.3952(5) 0.8697(4) 0.0937(15) Uani 1 1 d . U . . .
H5 H 1.262599 0.326869 0.863591 0.112 Uiso 1 1 calc R U . . .
C26 C 0.0908(6) 0.2749(6) 0.3244(4) 0.1005(17) Uani 1 1 d . U . . .
C38 C 0.5420(6) -0.1270(5) 0.2098(4) 0.110(2) Uani 1 1 d . U . . .
H38 H 0.604989 -0.163784 0.209962 0.132 Uiso 1 1 calc R U . . .
C19 C 0.5013(6) 0.8272(4) 0.8714(5) 0.1073(19) Uani 1 1 d . U . . .
H19 H 0.568695 0.866585 0.923196 0.129 Uiso 1 1 calc R U . . .
C27 C 0.0415(7) 0.3458(6) 0.3939(5) 0.120(2) Uani 1 1 d . U . . .
H27 H -0.035022 0.359482 0.376986 0.144 Uiso 1 1 calc R U . . .
C40 C 0.3432(7) -0.1260(6) 0.1427(4) 0.117(2) Uani 1 1 d . U . . .
C41 C 0.3520(6) -0.0264(6) 0.2111(5) 0.1114(19) Uani 1 1 d . U . . .
H41 H 0.285351 0.007111 0.213256 0.134 Uiso 1 1 calc R U . . .
F2 F 0.0311(6) 0.2210(6) 0.2280(4) 0.209(3) Uani 1 1 d . U . . .
F3 F 0.2384(5) -0.1710(5) 0.0734(4) 0.217(3) Uani 1 1 d . U . . .
C39 C 0.4334(7) -0.1783(6) 0.1427(5) 0.143(3) Uani 1 1 d . U . . .
H39 H 0.422554 -0.249760 0.096898 0.171 Uiso 1 1 calc R U . . .
C10 C 0.897(4) 0.7566(19) 0.9760(9) 0.110(4) Uani 0.58 1 d D U P C 1
H10 H 0.874168 0.712213 0.908538 0.132 Uiso 0.58 1 calc R U P C 1
C14 C 0.992(4) 0.7790(17) 1.1313(10) 0.118(4) Uani 0.58 1 d D U P C 1
H14 H 1.038422 0.757843 1.170686 0.141 Uiso 0.58 1 calc R U P C 1
C13 C 0.9438(19) 0.8755(11) 1.1698(10) 0.140(5) Uani 0.58 1 d D U P C 1
H13 H 0.956119 0.915400 1.237846 0.168 Uiso 0.58 1 calc R U P C 1
C11 C 0.863(3) 0.8535(14) 1.0138(12) 0.152(4) Uani 0.58 1 d D U P C 1
H11 H 0.827271 0.880650 0.974849 0.182 Uiso 0.58 1 calc R U P C 1
F12A F 0.8674(16) 1.0071(9) 1.1662(10) 0.237(5) Uani 0.58 1 d D U P C 1
C12 C 0.888(3) 0.9094(15) 1.1199(16) 0.158(6) Uani 0.58 1 d D U P C 1
C14A C 0.963(5) 0.796(2) 1.1082(15) 0.118(4) Uani 0.42 1 d D U P C 2
H14A H 0.994289 0.783379 1.159879 0.141 Uiso 0.42 1 calc R U P C 2
C9A C 0.942(8) 0.717(3) 1.0124(15) 0.078(4) Uani 0.42 1 d D U P C 2
C10A C 0.893(7) 0.744(3) 0.9435(14) 0.110(4) Uani 0.42 1 d D U P C 2
H10A H 0.891076 0.696964 0.878070 0.132 Uiso 0.42 1 calc R U P C 2
C11A C 0.847(4) 0.834(2) 0.9610(16) 0.152(4) Uani 0.42 1 d D U P C 2
H11A H 0.798978 0.842044 0.912300 0.182 Uiso 0.42 1 calc R U P C 2
C12A C 0.882(3) 0.9160(17) 1.0628(18) 0.158(6) Uani 0.42 1 d D U P C 2
C13A C 0.936(3) 0.8982(18) 1.1263(17) 0.140(5) Uani 0.42 1 d D U P C 2
H13A H 0.961546 0.954329 1.189913 0.168 Uiso 0.42 1 calc R U P C 2
F12B F 0.841(2) 1.0069(13) 1.0946(14) 0.237(5) Uani 0.42 1 d D U P C 2

loop_
_atom_site_aniso_label
_atom_site_aniso_U_11
_atom_site_aniso_U_22
_atom_site_aniso_U_33
_atom_site_aniso_U_23
_atom_site_aniso_U_13
_atom_site_aniso_U_12
Co1 0.0623(3) 0.0363(3) 0.0452(3) 0.0122(2) 0.0048(2) 0.0087(2)
S5 0.0739(6) 0.0429(5) 0.0482(5) 0.0177(4) 0.0068(4) 0.0158(4)
S3 0.0675(6) 0.0380(5) 0.0621(6) 0.0192(4) 0.0077(5) 0.0058(4)
S4 0.0648(6) 0.0415(5) 0.0713(6) 0.0266(5) 0.0059(5) 0.0076(4)
S1 0.0596(6) 0.0559(6) 0.0473(5) 0.0140(4) 0.0106(4) 0.0093(4)
S2 0.0649(6) 0.0543(6) 0.0466(5) 0.0107(4) 0.0139(4) 0.0117(4)
S6 0.0929(8) 0.0410(5) 0.0474(5) 0.0169(4) 0.0020(5) 0.0111(5)
N3 0.0658(19) 0.0423(16) 0.0569(18) 0.0199(14) 0.0109(15) 0.0114(14)
N5 0.071(2) 0.0407(16) 0.0505(17) 0.0150(13) 0.0073(15) 0.0084(14)
N1 0.0596(18) 0.0516(17) 0.0469(16) 0.0103(14) 0.0057(14) 0.0094(14)
N6 0.088(3) 0.066(2) 0.080(3) 0.014(2) 0.014(2) 0.025(2)
N4 0.095(3) 0.072(2) 0.090(3) 0.032(2) 0.015(2) 0.038(2)
C3 0.061(2) 0.064(2) 0.046(2) 0.0160(18) 0.0067(17) 0.0126(19)
C15 0.069(2) 0.0372(17) 0.0482(19) 0.0147(15) 0.0058(17) 0.0084(16)
C31 0.071(2) 0.0329(17) 0.064(2) 0.0128(16) 0.0128(19) 0.0054(16)
C17 0.075(3) 0.0425(19) 0.068(2) 0.0262(18) 0.012(2) 0.0176(18)
C29 0.057(2) 0.0419(18) 0.0489(19) 0.0144(15) 0.0034(16) 0.0052(15)
C16 0.081(3) 0.049(2) 0.064(2) 0.0291(18) 0.014(2) 0.0230(19)
C1 0.060(2) 0.0429(18) 0.0513(19) 0.0149(16) 0.0109(16) 0.0136(15)
C23 0.061(2) 0.053(2) 0.069(2) 0.0309(19) 0.0132(18) 0.0149(17)
C4 0.056(2) 0.069(3) 0.084(3) 0.037(2) 0.011(2) 0.0139(19)
C2 0.065(2) 0.055(2) 0.059(2) 0.0158(19) 0.0033(19) 0.0057(18)
C22 0.072(2) 0.056(2) 0.066(2) 0.0277(19) 0.021(2) 0.0248(19)
C30 0.068(2) 0.0379(18) 0.063(2) 0.0146(17) 0.0108(19) 0.0064(16)
C37 0.085(3) 0.050(2) 0.046(2) 0.0110(17) 0.0064(19) 0.007(2)
C24 0.070(3) 0.057(2) 0.073(3) 0.022(2) 0.015(2) 0.0090(19)
C36 0.086(3) 0.052(2) 0.050(2) 0.0125(18) 0.0157(19) 0.013(2)
N8 0.076(3) 0.104(3) 0.082(3) 0.032(3) 0.001(2) 0.007(2)
C8 0.073(3) 0.071(3) 0.049(2) 0.0092(19) 0.0082(19) 0.013(2)
C32 0.080(3) 0.062(3) 0.069(3) 0.025(2) 0.009(2) 0.015(2)
C34 0.069(3) 0.059(3) 0.126(4) 0.040(3) 0.009(3) 0.009(2)
C35 0.081(3) 0.060(3) 0.105(4) 0.018(3) 0.029(3) 0.027(2)
C28 0.096(4) 0.115(4) 0.087(3) 0.051(3) 0.024(3) 0.056(3)
C7 0.062(3) 0.134(5) 0.084(3) 0.049(4) 0.009(2) 0.020(3)
C25 0.103(4) 0.071(3) 0.069(3) 0.018(2) 0.017(3) -0.002(3)
C42 0.101(4) 0.061(3) 0.083(3) 0.019(2) -0.002(3) 0.014(3)
C18 0.073(3) 0.051(2) 0.095(3) 0.016(2) 0.012(2) 0.007(2)
C21 0.103(4) 0.066(3) 0.106(4) 0.030(3) 0.036(3) 0.038(3)
C33 0.084(3) 0.072(3) 0.104(4) 0.042(3) -0.004(3) 0.008(3)
C20 0.134(5) 0.046(3) 0.099(4) 0.006(2) 0.039(3) 0.018(3)
C9 0.066(17) 0.063(3) 0.062(6) -0.004(5) 0.007(10) 0.008(7)
C6 0.083(3) 0.125(4) 0.071(3) 0.040(3) 0.018(3) 0.043(3)
C5 0.096(4) 0.095(4) 0.100(4) 0.047(3) 0.024(3) 0.037(3)
C26 0.097(4) 0.109(5) 0.075(3) 0.037(3) -0.001(3) -0.004(3)
C38 0.108(4) 0.080(3) 0.078(3) -0.015(3) -0.007(3) 0.026(3)
C19 0.105(4) 0.064(3) 0.097(4) -0.003(3) 0.002(3) 0.002(3)
C27 0.110(5) 0.143(6) 0.115(4) 0.068(4) -0.009(4) 0.049(4)
C40 0.103(4) 0.119(5) 0.071(4) 0.011(3) -0.022(3) -0.010(4)
C41 0.094(4) 0.120(5) 0.103(4) 0.046(4) -0.010(3) 0.017(3)
F2 0.209(6) 0.233(6) 0.115(3) 0.052(4) -0.038(3) -0.009(5)
F3 0.151(4) 0.242(7) 0.142(4) 0.031(4) -0.052(3) -0.038(4)
C39 0.120(5) 0.102(5) 0.099(5) -0.033(4) -0.008(4) -0.001(4)
C10 0.148(7) 0.075(6) 0.079(8) 0.005(8) 0.022(15) 0.050(7)
C14 0.154(19) 0.083(7) 0.064(6) -0.009(5) 0.010(9) 0.026(5)
C13 0.213(13) 0.076(7) 0.101(8) 0.003(5) 0.071(9) 0.045(6)
C11 0.167(11) 0.103(8) 0.151(10) 0.025(9) 0.002(17) 0.071(10)
F12A 0.315(9) 0.144(5) 0.221(10) 0.027(6) 0.069(10) 0.146(6)
C12 0.221(15) 0.084(6) 0.148(10) 0.014(8) 0.071(15) 0.082(8)
C14A 0.154(19) 0.083(7) 0.064(6) -0.009(5) 0.010(9) 0.026(5)
C9A 0.066(17) 0.063(3) 0.062(6) -0.004(5) 0.007(10) 0.008(7)
C10A 0.148(7) 0.075(6) 0.079(8) 0.005(8) 0.022(15) 0.050(7)
C11A 0.167(11) 0.103(8) 0.151(10) 0.025(9) 0.002(17) 0.071(10)
C12A 0.221(15) 0.084(6) 0.148(10) 0.014(8) 0.071(15) 0.082(8)
C13A 0.213(13) 0.076(7) 0.101(8) 0.003(5) 0.071(9) 0.045(6)
F12B 0.315(9) 0.144(5) 0.221(10) 0.027(6) 0.069(10) 0.146(6)

loop_
_atom_type_symbol
_atom_type_description
_atom_type_scat_dispersion_real
_atom_type_scat_dispersion_imag
_atom_type_scat_source
C C 0.0033 0.0016 'International Tables Vol C Tables 4.2.6.8 and 6.1.1.4'
H H 0.0000 0.0000 'International Tables Vol C Tables 4.2.6.8 and 6.1.1.4'
Co Co 0.3494 0.9721 'International Tables Vol C Tables 4.2.6.8 and 6.1.1.4'
F F 0.0171 0.0103 'International Tables Vol C Tables 4.2.6.8 and 6.1.1.4'
N N 0.0061 0.0033 'International Tables Vol C Tables 4.2.6.8 and 6.1.1.4'
S S 0.1246 0.1234 'International Tables Vol C Tables 4.2.6.8 and 6.1.1.4'

loop_
_geom_angle_atom_site_label_1
_geom_angle_atom_site_label_2
_geom_angle_atom_site_label_3
_geom_angle
_geom_angle_site_symmetry_1
_geom_angle_site_symmetry_3
_geom_angle_publ_flag
S4 Co1 S6 93.92(4) . . ?
S4 Co1 S2 167.28(4) . . ?
S6 Co1 S2 93.87(4) . . ?
S4 Co1 S3 76.57(4) . . ?
S6 Co1 S3 93.78(4) . . ?
S2 Co1 S3 92.89(4) . . ?
S4 Co1 S5 91.82(4) . . ?
S6 Co1 S5 76.48(4) . . ?
S2 Co1 S5 99.78(4) . . ?
S3 Co1 S5 164.44(4) . . ?
S4 Co1 S1 96.80(4) . . ?
S6 Co1 S1 167.96(5) . . ?
S2 Co1 S1 76.61(4) . . ?
S3 Co1 S1 94.03(4) . . ?
S5 Co1 S1 97.65(4) . . ?
C29 S5 Co1 86.14(13) . . ?
C15 S3 Co1 86.67(13) . . ?
C15 S4 Co1 86.98(14) . . ?
C1 S1 Co1 85.27(13) . . ?
C1 S2 Co1 86.04(13) . . ?
C29 S6 Co1 86.77(13) . . ?
C15 N3 C22 121.8(3) . . ?
C15 N3 C16 121.7(3) . . ?
C22 N3 C16 116.4(3) . . ?
C29 N5 C30 123.0(3) . . ?
C29 N5 C36 120.9(3) . . ?
C30 N5 C36 116.0(3) . . ?
C1 N1 C2 121.7(3) . . ?
C1 N1 C8 121.1(3) . . ?
C2 N1 C8 117.2(3) . . ?
C35 N6 C31 117.2(4) . . ?
C17 N4 C21 117.7(5) . . ?
C4 C3 N8 122.1(4) . . ?
C4 C3 C2 119.2(4) . . ?
N8 C3 C2 118.6(4) . . ?
N3 C15 S4 124.9(3) . . ?
N3 C15 S3 125.3(3) . . ?
S4 C15 S3 109.7(2) . . ?
C32 C31 N6 120.8(4) . . ?
C32 C31 C30 122.3(4) . . ?
N6 C31 C30 116.9(4) . . ?
C18 C17 N4 121.5(4) . . ?
C18 C17 C16 121.5(4) . . ?
N4 C17 C16 116.9(4) . . ?
N5 C29 S6 124.7(3) . . ?
N5 C29 S5 124.8(3) . . ?
S6 C29 S5 110.5(2) . . ?
N3 C16 C17 113.3(3) . . ?
N3 C16 H16A 108.9 . . ?
C17 C16 H16A 108.9 . . ?
N3 C16 H16B 108.9 . . ?
C17 C16 H16B 108.9 . . ?
H16A C16 H16B 107.7 . . ?
N1 C1 S2 123.7(3) . . ?
N1 C1 S1 125.1(3) . . ?
S2 C1 S1 111.1(2) . . ?
C28 C23 C24 118.1(4) . . ?
C28 C23 C22 121.3(4) . . ?
C24 C23 C22 120.6(4) . . ?
C3 C4 C5 117.9(5) . . ?
C3 C4 H4 121.0 . . ?
C5 C4 H4 121.0 . . ?
N1 C2 C3 114.7(4) . . ?
N1 C2 H2A 108.6 . . ?
C3 C2 H2A 108.6 . . ?
N1 C2 H2B 108.6 . . ?
C3 C2 H2B 108.6 . . ?
H2A C2 H2B 107.6 . . ?
N3 C22 C23 113.4(3) . . ?
N3 C22 H22A 108.9 . . ?
C23 C22 H22A 108.9 . . ?
N3 C22 H22B 108.9 . . ?
C23 C22 H22B 108.9 . . ?
H22A C22 H22B 107.7 . . ?
N5 C30 C31 113.6(3) . . ?
N5 C30 H30A 108.9 . . ?
C31 C30 H30A 108.9 . . ?
N5 C30 H30B 108.9 . . ?
C31 C30 H30B 108.9 . . ?
H30A C30 H30B 107.7 . . ?
C42 C37 C38 118.4(5) . . ?
C42 C37 C36 121.9(4) . . ?
C38 C37 C36 119.7(5) . . ?
C25 C24 C23 120.4(5) . . ?
C25 C24 H24 119.8 . . ?
C23 C24 H24 119.8 . . ?
C37 C36 N5 113.8(4) . . ?
C37 C36 H36A 108.8 . . ?
N5 C36 H36A 108.8 . . ?
C37 C36 H36B 108.8 . . ?
N5 C36 H36B 108.8 . . ?
H36A C36 H36B 107.7 . . ?
C7 N8 C3 118.8(5) . . ?
N1 C8 C9 116.9(13) . . ?
N1 C8 C9A 108.1(15) . . ?
N1 C8 H8AA 108.1 . . ?
C9 C8 H8AA 108.1 . . ?
N1 C8 H8AB 108.1 . . ?
C9 C8 H8AB 108.1 . . ?
H8AA C8 H8AB 107.3 . . ?
N1 C8 H8BC 110.1 . . ?
C9A C8 H8BC 110.1 . . ?
N1 C8 H8BD 110.1 . . ?
C9A C8 H8BD 110.1 . . ?
H8BC C8 H8BD 108.4 . . ?
C31 C32 C33 120.4(5) . . ?
C31 C32 H32 119.8 . . ?
C33 C32 H32 119.8 . . ?
C35 C34 C33 120.4(5) . . ?
C35 C34 H34 119.8 . . ?
C33 C34 H34 119.8 . . ?
C34 C35 N6 122.8(5) . . ?
C34 C35 H35 118.6 . . ?
N6 C35 H35 118.6 . . ?
C23 C28 C27 121.0(5) . . ?
C23 C28 H28 119.5 . . ?
C27 C28 H28 119.5 . . ?
N8 C7 C6 119.6(5) . . ?
N8 C7 H7 120.2 . . ?
C6 C7 H7 120.2 . . ?
C26 C25 C24 119.7(5) . . ?
C26 C25 H25 120.2 . . ?
C24 C25 H25 120.2 . . ?
C37 C42 C41 120.6(5) . . ?
C37 C42 H42 119.7 . . ?
C41 C42 H42 119.7 . . ?
C17 C18 C19 120.0(5) . . ?
C17 C18 H18 120.0 . . ?
C19 C18 H18 120.0 . . ?
C20 C21 N4 121.3(5) . . ?
C20 C21 H21 119.4 . . ?
N4 C21 H21 119.4 . . ?
C34 C33 C32 118.4(5) . . ?
C34 C33 H33 120.8 . . ?
C32 C33 H33 120.8 . . ?
C21 C20 C19 121.3(5) . . ?
C21 C20 H20 119.4 . . ?
C19 C20 H20 119.4 . . ?
C10 C9 C14 122.2(11) . . ?
C10 C9 C8 122.0(11) . . ?
C14 C9 C8 114.9(11) . . ?
C5 C6 C7 118.5(5) . . ?
C5 C6 H6 120.7 . . ?
C7 C6 H6 120.7 . . ?
C6 C5 C4 123.1(6) . . ?
C6 C5 H5 118.4 . . ?
C4 C5 H5 118.4 . . ?
C27 C26 C25 120.8(5) . . ?
C27 C26 F2 121.6(7) . . ?
C25 C26 F2 117.6(7) . . ?
C37 C38 C39 120.3(6) . . ?
C37 C38 H38 119.9 . . ?
C39 C38 H38 119.9 . . ?
C20 C19 C18 118.2(5) . . ?
C20 C19 H19 120.9 . . ?
C18 C19 H19 120.9 . . ?
C26 C27 C28 120.0(6) . . ?
C26 C27 H27 120.0 . . ?
C28 C27 H27 120.0 . . ?
C41 C40 C39 121.6(6) . . ?
C41 C40 F3 116.5(8) . . ?
C39 C40 F3 121.8(7) . . ?
C40 C41 C42 118.8(6) . . ?
C40 C41 H41 120.6 . . ?
C42 C41 H41 120.6 . . ?
C40 C39 C38 119.9(6) . . ?
C40 C39 H39 120.1 . . ?
C38 C39 H39 120.1 . . ?
C9 C10 C11 123.6(12) . . ?
C9 C10 H10 118.2 . . ?
C11 C10 H10 118.2 . . ?
C9 C14 C13 113.0(13) . . ?
C9 C14 H14 123.5 . . ?
C13 C14 H14 123.5 . . ?
C12 C13 C14 125.3(14) . . ?
C12 C13 H13 117.3 . . ?
C14 C13 H13 117.3 . . ?
C10 C11 C12 113.5(13) . . ?
C10 C11 H11 123.3 . . ?
C12 C11 H11 123.3 . . ?
C13 C12 F12A 117.5(19) . . ?
C13 C12 C11 122.0(11) . . ?
F12A C12 C11 119.8(18) . . ?
C9A C14A C13A 118.0(16) . . ?
C9A C14A H14A 121.0 . . ?
C13A C14A H14A 121.0 . . ?
C10A C9A C14A 115.2(13) . . ?
C10A C9A C8 125.3(14) . . ?
C14A C9A C8 119.2(13) . . ?
C9A C10A C11A 126.8(17) . . ?
C9A C10A H10A 116.6 . . ?
C11A C10A H10A 116.6 . . ?
C10A C11A C12A 113.3(17) . . ?
C10A C11A H11A 123.4 . . ?
C12A C11A H11A 123.4 . . ?
C13A C12A F12B 117(2) . . ?
C13A C12A C11A 120.9(15) . . ?
F12B C12A C11A 122(2) . . ?
C12A C13A C14A 124.1(19) . . ?
C12A C13A H13A 117.9 . . ?
C14A C13A H13A 117.9 . . ?

loop_
_geom_bond_atom_site_label_1
_geom_bond_atom_site_label_2
_geom_bond_distance
_geom_bond_site_symmetry_2
_geom_bond_publ_flag
Co1 S4 2.2574(11) . ?
Co1 S6 2.2590(11) . ?
Co1 S2 2.2661(11) . ?
Co1 S3 2.2667(10) . ?
Co1 S5 2.2765(10) . ?
Co1 S1 2.2841(10) . ?
S5 C29 1.710(4) . ?
S3 C15 1.715(4) . ?
S4 C15 1.714(4) . ?
S1 C1 1.714(4) . ?
S2 C1 1.705(4) . ?
S6 C29 1.707(4) . ?
N3 C15 1.323(5) . ?
N3 C22 1.454(5) . ?
N3 C16 1.466(5) . ?
N5 C29 1.324(4) . ?
N5 C30 1.464(5) . ?
N5 C36 1.488(5) . ?
N1 C1 1.326(5) . ?
N1 C2 1.442(5) . ?
N1 C8 1.472(5) . ?
N6 C35 1.347(6) . ?
N6 C31 1.371(5) . ?
N4 C17 1.361(6) . ?
N4 C21 1.369(6) . ?
C3 C4 1.336(6) . ?
C3 N8 1.367(6) . ?
C3 C2 1.524(6) . ?
C31 C32 1.343(6) . ?
C31 C30 1.502(6) . ?
C17 C18 1.351(6) . ?
C17 C16 1.502(5) . ?
C16 H16A 0.9700 . ?
C16 H16B 0.9700 . ?
C23 C28 1.362(6) . ?
C23 C24 1.379(6) . ?
C23 C22 1.486(6) . ?
C4 C5 1.339(7) . ?
C4 H4 0.9300 . ?
C2 H2A 0.9700 . ?
C2 H2B 0.9700 . ?
C22 H22A 0.9700 . ?
C22 H22B 0.9700 . ?
C30 H30A 0.9700 . ?
C30 H30B 0.9700 . ?
C37 C42 1.352(7) . ?
C37 C38 1.359(6) . ?
C37 C36 1.489(6) . ?
C24 C25 1.373(7) . ?
C24 H24 0.9300 . ?
C36 H36A 0.9700 . ?
C36 H36B 0.9700 . ?
N8 C7 1.355(7) . ?
C8 C9 1.490(11) . ?
C8 C9A 1.537(13) . ?
C8 H8AA 0.9700 . ?
C8 H8AB 0.9700 . ?
C8 H8BC 0.9700 . ?
C8 H8BD 0.9700 . ?
C32 C33 1.380(7) . ?
C32 H32 0.9300 . ?
C34 C35 1.331(8) . ?
C34 C33 1.346(8) . ?
C34 H34 0.9300 . ?
C35 H35 0.9300 . ?
C28 C27 1.366(8) . ?
C28 H28 0.9300 . ?
C7 C6 1.382(9) . ?
C7 H7 0.9300 . ?
C25 C26 1.349(8) . ?
C25 H25 0.9300 . ?
C42 C41 1.383(8) . ?
C42 H42 0.9300 . ?
C18 C19 1.376(7) . ?
C18 H18 0.9300 . ?
C21 C20 1.334(8) . ?
C21 H21 0.9300 . ?
C33 H33 0.9300 . ?
C20 C19 1.363(9) . ?
C20 H20 0.9300 . ?
C9 C10 1.346(13) . ?
C9 C14 1.363(11) . ?
C6 C5 1.335(8) . ?
C6 H6 0.9300 . ?
C5 H5 0.9300 . ?
C26 C27 1.343(9) . ?
C26 F2 1.368(7) . ?
C38 C39 1.364(9) . ?
C38 H38 0.9300 . ?
C19 H19 0.9300 . ?
C27 H27 0.9300 . ?
C40 C41 1.326(9) . ?
C40 C39 1.327(10) . ?
C40 F3 1.346(7) . ?
C41 H41 0.9300 . ?
C39 H39 0.9300 . ?
C10 C11 1.370(13) . ?
C10 H10 0.9300 . ?
C14 C13 1.444(17) . ?
C14 H14 0.9300 . ?
C13 C12 1.23(2) . ?
C13 H13 0.9300 . ?
C11 C12 1.44(2) . ?
C11 H11 0.9300 . ?
F12A C12 1.325(13) . ?
C14A C9A 1.375(13) . ?
C14A C13A 1.45(2) . ?
C14A H14A 0.9300 . ?
C9A C10A 1.368(16) . ?
C10A C11A 1.376(15) . ?
C10A H10A 0.9300 . ?
C11A C12A 1.45(2) . ?
C11A H11A 0.9300 . ?
C12A C13A 1.23(3) . ?
C12A F12B 1.337(15) . ?
C13A H13A 0.9300 . ?

loop_
_geom_hbond_atom_site_label_D
_geom_hbond_atom_site_label_H
_geom_hbond_atom_site_label_A
_geom_hbond_distance_DH
_geom_hbond_distance_HA
_geom_hbond_distance_DA
_geom_hbond_angle_DHA
_geom_hbond_site_symmetry_A
_geom_hbond_publ_flag
C16 H16B S3 0.97 2.60 3.090(4) 111.5 . yes
C2 H2A F3 0.97 2.53 3.409(7) 151.0 1_666 yes
C22 H22B S4 0.97 2.57 3.076(4) 112.8 . yes
C36 H36A S6 0.97 2.55 3.073(4) 113.5 . yes
C36 H36B N6 0.97 2.69 3.342(6) 124.8 . yes
C21 H21 F12A^a 0.93 2.62 3.363(11) 137.6 2_677 yes

loop_
_geom_torsion_atom_site_label_1
_geom_torsion_atom_site_label_2
_geom_torsion_atom_site_label_3
_geom_torsion_atom_site_label_4
_geom_torsion
_geom_torsion_site_symmetry_1
_geom_torsion_site_symmetry_2
_geom_torsion_site_symmetry_3
_geom_torsion_site_symmetry_4
_geom_torsion_publ_flag
C22 N3 C15 S4 -1.8(5) . . . . ?
C16 N3 C15 S4 -177.5(3) . . . . ?
C22 N3 C15 S3 176.1(3) . . . . ?
C16 N3 C15 S3 0.4(5) . . . . ?
Co1 S4 C15 N3 175.6(3) . . . . ?
Co1 S4 C15 S3 -2.61(17) . . . . ?
Co1 S3 C15 N3 -175.6(3) . . . . ?
Co1 S3 C15 S4 2.60(17) . . . . ?
C35 N6 C31 C32 -1.1(7) . . . . ?
C35 N6 C31 C30 -178.7(4) . . . . ?
C21 N4 C17 C18 1.7(7) . . . . ?
C21 N4 C17 C16 -179.1(4) . . . . ?
C30 N5 C29 S6 -171.9(3) . . . . ?
C36 N5 C29 S6 10.9(5) . . . . ?
C30 N5 C29 S5 7.1(5) . . . . ?
C36 N5 C29 S5 -170.1(3) . . . . ?
Co1 S6 C29 N5 176.3(3) . . . . ?
Co1 S6 C29 S5 -2.83(18) . . . . ?
Co1 S5 C29 N5 -176.3(3) . . . . ?
Co1 S5 C29 S6 2.81(18) . . . . ?
C15 N3 C16 C17 -101.8(4) . . . . ?
C22 N3 C16 C17 82.3(4) . . . . ?
C18 C17 C16 N3 82.7(5) . . . . ?
N4 C17 C16 N3 -96.5(4) . . . . ?
C2 N1 C1 S2 2.5(5) . . . . ?
C8 N1 C1 S2 -179.5(3) . . . . ?
C2 N1 C1 S1 -174.9(3) . . . . ?
C8 N1 C1 S1 3.1(6) . . . . ?
Co1 S2 C1 N1 -169.0(3) . . . . ?
Co1 S2 C1 S1 8.74(18) . . . . ?
Co1 S1 C1 N1 169.0(3) . . . . ?
Co1 S1 C1 S2 -8.68(18) . . . . ?
N8 C3 C4 C5 0.7(7) . . . . ?
C2 C3 C4 C5 177.2(4) . . . . ?
C1 N1 C2 C3 -95.6(4) . . . . ?
C8 N1 C2 C3 86.4(4) . . . . ?
C4 C3 C2 N1 25.8(5) . . . . ?
N8 C3 C2 N1 -157.5(4) . . . . ?
C15 N3 C22 C23 -103.4(4) . . . . ?
C16 N3 C22 C23 72.5(4) . . . . ?
C28 C23 C22 N3 -124.4(5) . . . . ?
C24 C23 C22 N3 55.5(5) . . . . ?
C29 N5 C30 C31 -100.6(4) . . . . ?
C36 N5 C30 C31 76.8(4) . . . . ?
C32 C31 C30 N5 96.0(5) . . . . ?
N6 C31 C30 N5 -86.4(4) . . . . ?
C28 C23 C24 C25 0.1(7) . . . . ?
C22 C23 C24 C25 -179.8(4) . . . . ?
C42 C37 C36 N5 70.8(6) . . . . ?
C38 C37 C36 N5 -107.1(6) . . . . ?
C29 N5 C36 C37 -112.8(4) . . . . ?
C30 N5 C36 C37 69.9(5) . . . . ?
C4 C3 N8 C7 0.4(7) . . . . ?
C2 C3 N8 C7 -176.1(4) . . . . ?
C1 N1 C8 C9 -105(3) . . . . ?
C2 N1 C8 C9 73(3) . . . . ?
C1 N1 C8 C9A -96(4) . . . . ?
C2 N1 C8 C9A 82(4) . . . . ?
N6 C31 C32 C33 0.1(7) . . . . ?
C30 C31 C32 C33 177.7(4) . . . . ?
C33 C34 C35 N6 -1.5(8) . . . . ?
C31 N6 C35 C34 1.8(7) . . . . ?
C24 C23 C28 C27 0.7(8) . . . . ?
C22 C23 C28 C27 -179.4(6) . . . . ?
C3 N8 C7 C6 -1.4(8) . . . . ?
C23 C24 C25 C26 -0.2(7) . . . . ?
C38 C37 C42 C41 -4.1(8) . . . . ?
C36 C37 C42 C41 178.0(5) . . . . ?
N4 C17 C18 C19 -1.0(8) . . . . ?
C16 C17 C18 C19 179.8(5) . . . . ?
C17 N4 C21 C20 -1.4(8) . . . . ?
C35 C34 C33 C32 0.5(8) . . . . ?
C31 C32 C33 C34 0.2(7) . . . . ?
N4 C21 C20 C19 0.5(10) . . . . ?
N1 C8 C9 C10 33(6) . . . . ?
N1 C8 C9 C14 -158(4) . . . . ?
N8 C7 C6 C5 1.3(8) . . . . ?
C7 C6 C5 C4 -0.1(9) . . . . ?
C3 C4 C5 C6 -0.9(8) . . . . ?
C24 C25 C26 C27 -0.5(9) . . . . ?
C24 C25 C26 F2 -179.1(5) . . . . ?
C42 C37 C38 C39 4.7(10) . . . . ?
C36 C37 C38 C39 -177.4(6) . . . . ?
C21 C20 C19 C18 0.2(10) . . . . ?
C17 C18 C19 C20 0.1(9) . . . . ?
C25 C26 C27 C28 1.3(11) . . . . ?
F2 C26 C27 C28 179.8(6) . . . . ?
C23 C28 C27 C26 -1.4(11) . . . . ?
C39 C40 C41 C42 5.3(12) . . . . ?
F3 C40 C41 C42 -174.5(7) . . . . ?
C37 C42 C41 C40 -0.7(10) . . . . ?
C41 C40 C39 C38 -4.7(14) . . . . ?
F3 C40 C39 C38 175.0(8) . . . . ?
C37 C38 C39 C40 -0.4(13) . . . . ?
C14 C9 C10 C11 4(9) . . . . ?
C8 C9 C10 C11 172(4) . . . . ?
C10 C9 C14 C13 2(8) . . . . ?
C8 C9 C14 C13 -167(4) . . . . ?
C9 C14 C13 C12 -5(6) . . . . ?
C9 C10 C11 C12 -8(7) . . . . ?
C14 C13 C12 F12A -170(3) . . . . ?
C14 C13 C12 C11 0(5) . . . . ?
C10 C11 C12 C13 6(5) . . . . ?
C10 C11 C12 F12A 175(3) . . . . ?
C13A C14A C9A C10A -1(11) . . . . ?
C13A C14A C9A C8 173(5) . . . . ?
N1 C8 C9A C10A 16(9) . . . . ?
N1 C8 C9A C14A -158(6) . . . . ?
C14A C9A C10A C11A -11(13) . . . . ?
C8 C9A C10A C11A 175(7) . . . . ?
C9A C10A C11A C12A 15(11) . . . . ?
C10A C11A C12A C13A -7(7) . . . . ?
C10A C11A C12A F12B -177(5) . . . . ?
F12B C12A C13A C14A 166(4) . . . . ?
C11A C12A C13A C14A -4(6) . . . . ?
C9A C14A C13A C12A 9(9) . . . . ?
